data_4032355
loop_
_publ_author_name
'Korb, Marcus'
'Lehrich, Steve W.'
'Lang, Heinrich'

_publ_section_title
;
 Reactivity of Ferrocenyl Phosphates Bearing (Hetero-)Aromatics and
 [3]Ferrocenophanes toward Anionic Phospho-Fries Rearrangements
;
_journal_name_full 'The Journal of Organic Chemistry'
_journal_paper_doi 10.1021/acs.joc.7b00030
_journal_year 2017
_chemical_formula_moiety 'C26 H23 Fe2 O4 P'
_chemical_formula_sum 'C26 H23 Fe2 O4 P'
_chemical_formula_weight 542.11
_chemical_name_systematic
;
 ?
;
_space_group_crystal_system monoclinic
_space_group_IT_number 14
_space_group_name_Hall '-P 2ybc'
_space_group_name_H-M_alt 'P 1 21/c 1'
_symmetry_space_group_name_Hall '-P 2ybc'
_symmetry_space_group_name_H-M 'P 1 21/c 1'
_atom_sites_solution_hydrogens geom
_audit_creation_method SHELXL-2013
_cell_angle_alpha 90
_cell_angle_beta 106.700(6)
_cell_angle_gamma 90
_cell_formula_units_Z 4
_cell_length_a 13.4841(7)
_cell_length_b 7.2373(4)
_cell_length_c 23.0311(14)
_cell_measurement_reflns_used 2097
_cell_measurement_temperature 110.6(2)
_cell_measurement_theta_max 25.6520
_cell_measurement_theta_min 3.9340
_cell_volume 2152.8(2)
_computing_cell_refinement
;
CrysAlisPro, Agilent Technologies,
Version 1.171.37.35 (release 13-08-2014 CrysAlis171 .NET)
(compiled Aug 13 2014,18:06:01)
;
_computing_data_collection
;
CrysAlisPro, Agilent Technologies,
Version 1.171.37.35 (release 13-08-2014 CrysAlis171 .NET)
(compiled Aug 13 2014,18:06:01)
;
_computing_data_reduction
;
CrysAlisPro, Agilent Technologies,
Version 1.171.37.35 (release 13-08-2014 CrysAlis171 .NET)
(compiled Aug 13 2014,18:06:01)
;
_computing_structure_refinement 'SHELXL-2013 (Sheldrick, 2013)'
_computing_structure_solution 'SHELXS-2013 (Sheldrick, 2013)'
_diffrn_ambient_temperature 110.6(2)
_diffrn_measured_fraction_theta_full 0.995
_diffrn_measured_fraction_theta_max 0.995
_diffrn_measurement_device_type 'oxford gemini s'
_diffrn_measurement_method '\w scans'
_diffrn_radiation_type MoK\a
_diffrn_radiation_wavelength 0.71073
_diffrn_reflns_av_R_equivalents 0.0693
_diffrn_reflns_av_unetI/netI 0.0798
_diffrn_reflns_Laue_measured_fraction_full 0.995
_diffrn_reflns_Laue_measured_fraction_max 0.995
_diffrn_reflns_limit_h_max 15
_diffrn_reflns_limit_h_min -16
_diffrn_reflns_limit_k_max 8
_diffrn_reflns_limit_k_min -8
_diffrn_reflns_limit_l_max 27
_diffrn_reflns_limit_l_min -27
_diffrn_reflns_number 11446
_diffrn_reflns_point_group_measured_fraction_full 0.995
_diffrn_reflns_point_group_measured_fraction_max 0.995
_diffrn_reflns_theta_full 25.000
_diffrn_reflns_theta_max 24.999
_diffrn_reflns_theta_min 3.155
_diffrn_source 'Enhance (Mo) X-ray Source'
_diffrn_standards_decay_% 0
_diffrn_standards_interval_count 50
_diffrn_standards_interval_time 10
_diffrn_standards_number 2
_exptl_absorpt_coefficient_mu 1.455
_exptl_absorpt_correction_T_max 1.00000
_exptl_absorpt_correction_T_min 0.57123
_exptl_absorpt_correction_type multi-scan
_exptl_absorpt_process_details
;
CrysAlisPro, Agilent Technologies,
Version 1.171.37.35 (release 13-08-2014 CrysAlis171 .NET)
(compiled Aug 13 2014,18:06:01)
Empirical absorption correction using spherical harmonics,
 implemented in SCALE3 ABSPACK scaling algorithm.
;
_exptl_crystal_colour orange
_exptl_crystal_density_diffrn 1.673
_exptl_crystal_description plate
_exptl_crystal_F_000 1112
_exptl_crystal_size_max 0.3
_exptl_crystal_size_mid 0.1
_exptl_crystal_size_min 0.02
_refine_diff_density_max 1.338
_refine_diff_density_min -0.562
_refine_diff_density_rms 0.102
_refine_ls_extinction_method none
_refine_ls_goodness_of_fit_ref 1.015
_refine_ls_hydrogen_treatment constr
_refine_ls_matrix_type full
_refine_ls_number_parameters 300
_refine_ls_number_reflns 3778
_refine_ls_number_restraints 0
_refine_ls_restrained_S_all 1.015
_refine_ls_R_factor_all 0.0827
_refine_ls_R_factor_gt 0.0516
_refine_ls_shift/su_max 0.001
_refine_ls_shift/su_mean 0.000
_refine_ls_structure_factor_coef Fsqd
_refine_ls_weighting_details 'w=1/[\s^2^(Fo^2^)+(0.0462P)^2^] where P=(Fo^2^+2Fc^2^)/3'
_refine_ls_weighting_scheme calc
_refine_ls_wR_factor_gt 0.1036
_refine_ls_wR_factor_ref 0.1137
_reflns_Friedel_coverage 0.000
_reflns_number_gt 2748
_reflns_number_total 3778
_reflns_threshold_expression 'I > 2\s(I)'
_cod_data_source_file jo7b00030_si_001.cif
_cod_data_source_block MK-445-B-F1
_cod_database_code 4032355
_shelx_space_group_comment
;
The symmetry employed for this shelxl refinement is uniquely defined
by the following loop, which should always be used as a source of
symmetry information in preference to the above space-group names.
They are only intended as comments.
;
_shelxl_version_number 2013-4

loop_
_space_group_symop_operation_xyz
'x, y, z'
'-x, y+1/2, -z+1/2'
'-x, -y, -z'
'x, -y-1/2, z-1/2'

loop_
_atom_site_label
_atom_site_type_symbol
_atom_site_fract_x
_atom_site_fract_y
_atom_site_fract_z
_atom_site_U_iso_or_equiv
_atom_site_adp_type
_atom_site_occupancy
_atom_site_site_symmetry_order
_atom_site_calc_flag
_atom_site_refinement_flags_posn
_atom_site_refinement_flags_adp
_atom_site_refinement_flags_occupancy
_atom_site_disorder_assembly
_atom_site_disorder_group
C1 C 0.8991(3) 0.2168(6) -0.0202(2) 0.0212(10) Uani 1 1 d . . . . .
C2 C 0.8295(3) 0.0840(6) -0.0090(2) 0.0232(11) Uani 1 1 d . . . . .
H2 H 0.7667 0.0475 -0.0357 0.028 Uiso 1 1 calc R U . . .
C3 C 0.8735(3) 0.0183(6) 0.0501(2) 0.0244(11) Uani 1 1 d . . . . .
H3 H 0.8442 -0.0694 0.0697 0.029 Uiso 1 1 calc R U . . .
C4 C 0.9708(3) 0.1082(6) 0.0752(2) 0.0239(11) Uani 1 1 d . . . . .
H4 H 1.0161 0.0883 0.1135 0.029 Uiso 1 1 calc R U . . .
C5 C 0.9858(3) 0.2341(6) 0.0307(2) 0.0239(11) Uani 1 1 d . . . . .
H5 H 1.0420 0.3123 0.0347 0.029 Uiso 1 1 calc R U . . .
C6 C 0.7836(3) 0.5469(6) 0.0324(2) 0.0244(11) Uani 1 1 d . . . . .
H6 H 0.7754 0.6133 -0.0032 0.029 Uiso 1 1 calc R U . . .
C7 C 0.7133(4) 0.4172(6) 0.0436(3) 0.0335(13) Uani 1 1 d . . . . .
H7 H 0.6501 0.3835 0.0168 0.040 Uiso 1 1 calc R U . . .
C8 C 0.7558(4) 0.3476(6) 0.1030(3) 0.0375(14) Uani 1 1 d . . . . .
H8 H 0.7255 0.2590 0.1217 0.045 Uiso 1 1 calc R U . . .
C9 C 0.8516(4) 0.4345(6) 0.1290(2) 0.0320(12) Uani 1 1 d . . . . .
H9 H 0.8955 0.4148 0.1678 0.038 Uiso 1 1 calc R U . . .
C10 C 0.8687(3) 0.5581(6) 0.0849(2) 0.0259(11) Uani 1 1 d . . . . .
H10 H 0.9263 0.6337 0.0899 0.031 Uiso 1 1 calc R U . . .
C11 C 0.6040(3) 0.3952(6) -0.1456(2) 0.0187(10) Uani 1 1 d . . . . .
C12 C 0.5321(3) 0.5130(5) -0.1295(2) 0.0218(11) Uani 1 1 d . . . . .
H12 H 0.5441 0.5836 -0.0944 0.026 Uiso 1 1 calc R U . . .
C13 C 0.4385(3) 0.5024(6) -0.1770(2) 0.0257(11) Uani 1 1 d . . . . .
H13 H 0.3778 0.5660 -0.1786 0.031 Uiso 1 1 calc R U . . .
C14 C 0.4527(3) 0.3787(6) -0.2217(2) 0.0244(11) Uani 1 1 d . . . . .
H14 H 0.4032 0.3468 -0.2576 0.029 Uiso 1 1 calc R U . . .
C15 C 0.5571(3) 0.3115(6) -0.2017(2) 0.0231(11) Uani 1 1 d . . . . .
H15 H 0.5878 0.2283 -0.2220 0.028 Uiso 1 1 calc R U . . .
C16 C 0.5224(4) 0.0641(6) -0.0709(2) 0.0306(12) Uani 1 1 d . . . . .
H16 H 0.5879 0.0543 -0.0434 0.037 Uiso 1 1 calc R U . . .
C17 C 0.4401(3) 0.1734(6) -0.0638(2) 0.0262(11) Uani 1 1 d . . . . .
H17 H 0.4419 0.2480 -0.0306 0.031 Uiso 1 1 calc R U . . .
C18 C 0.3545(3) 0.1500(6) -0.1157(2) 0.0302(12) Uani 1 1 d . . . . .
H18 H 0.2903 0.2070 -0.1226 0.036 Uiso 1 1 calc R U . . .
C19 C 0.3832(3) 0.0246(6) -0.1556(2) 0.0311(12) Uani 1 1 d . . . . .
H19 H 0.3414 -0.0152 -0.1930 0.037 Uiso 1 1 calc R U . . .
C20 C 0.4874(4) -0.0287(6) -0.1278(2) 0.0340(13) Uani 1 1 d . . . . .
H20 H 0.5261 -0.1099 -0.1439 0.041 Uiso 1 1 calc R U . . .
C21 C 0.8259(3) 0.4487(6) -0.1844(2) 0.0205(10) Uani 1 1 d . . . . .
C22 C 0.8161(3) 0.6412(6) -0.1835(2) 0.0245(11) Uani 1 1 d . . . . .
C23 C 0.8427(3) 0.7466(6) -0.2266(2) 0.0242(11) Uani 1 1 d . . . . .
H23 H 0.8342 0.8742 -0.2270 0.029 Uiso 1 1 calc R U . . .
C24 C 0.8823(3) 0.6625(6) -0.2696(2) 0.0256(11) Uani 1 1 d . . . . .
H24 H 0.9013 0.7346 -0.2981 0.031 Uiso 1 1 calc R U . . .
C25 C 0.8937(3) 0.4731(6) -0.2702(2) 0.0278(11) Uani 1 1 d . . . . .
H25 H 0.9209 0.4171 -0.2986 0.033 Uiso 1 1 calc R U . . .
C26 C 0.8645(3) 0.3689(6) -0.2284(2) 0.0260(11) Uani 1 1 d . . . . .
H26 H 0.8705 0.2410 -0.2294 0.031 Uiso 1 1 calc R U . . .
O1 O 0.8902(2) 0.3169(4) -0.07322(14) 0.0240(7) Uani 1 1 d . . . . .
O2 O 0.7055(2) 0.3746(4) -0.10904(14) 0.0228(7) Uani 1 1 d . . . . .
O3 O 0.7799(3) 0.7218(4) -0.13988(16) 0.0304(8) Uani 1 1 d . . . . .
H3A H 0.7769 0.8341 -0.1449 0.046 Uiso 0.76 1 calc R U P A 1
H3B H 0.7670 0.6416 -0.1180 0.046 Uiso 0.24 1 calc R U P B 2
O4 O 0.7775(2) 0.1035(4) -0.15529(15) 0.0276(8) Uani 1 1 d . . . . .
P1 P 0.79513(9) 0.29274(16) -0.13210(6) 0.0229(3) Uani 1 1 d . . . . .
Fe1 Fe 0.85274(5) 0.29628(8) 0.05233(3) 0.01957(19) Uani 1 1 d . . . . .
Fe2 Fe 0.47851(5) 0.24866(8) -0.14050(3) 0.01990(19) Uani 1 1 d . . . . .

loop_
_atom_site_aniso_label
_atom_site_aniso_U_11
_atom_site_aniso_U_22
_atom_site_aniso_U_33
_atom_site_aniso_U_23
_atom_site_aniso_U_13
_atom_site_aniso_U_12
C1 0.024(2) 0.025(3) 0.019(3) 0.000(2) 0.012(2) 0.001(2)
C2 0.023(2) 0.023(3) 0.024(3) -0.007(2) 0.008(2) 0.001(2)
C3 0.034(3) 0.012(2) 0.034(3) 0.000(2) 0.020(2) -0.002(2)
C4 0.026(2) 0.023(3) 0.023(3) 0.002(2) 0.008(2) 0.009(2)
C5 0.020(2) 0.026(3) 0.027(3) -0.003(2) 0.008(2) -0.005(2)
C6 0.027(3) 0.016(2) 0.031(3) -0.002(2) 0.008(2) 0.004(2)
C7 0.022(2) 0.021(3) 0.060(4) -0.010(3) 0.015(3) 0.004(2)
C8 0.051(3) 0.020(3) 0.061(4) -0.002(3) 0.047(3) -0.001(3)
C9 0.051(3) 0.022(3) 0.026(3) -0.004(2) 0.015(3) 0.006(2)
C10 0.031(3) 0.015(2) 0.034(3) -0.002(2) 0.013(2) -0.001(2)
C11 0.017(2) 0.014(2) 0.026(3) 0.0054(19) 0.008(2) -0.0021(19)
C12 0.029(3) 0.011(2) 0.031(3) 0.003(2) 0.018(2) 0.002(2)
C13 0.021(2) 0.022(3) 0.036(3) 0.007(2) 0.013(2) 0.002(2)
C14 0.026(3) 0.025(3) 0.022(3) 0.006(2) 0.006(2) -0.002(2)
C15 0.027(3) 0.021(3) 0.026(3) 0.002(2) 0.015(2) -0.003(2)
C16 0.027(3) 0.029(3) 0.037(3) 0.015(2) 0.012(3) 0.000(2)
C17 0.030(3) 0.027(3) 0.025(3) 0.007(2) 0.013(2) -0.005(2)
C18 0.020(2) 0.032(3) 0.041(3) 0.011(2) 0.013(2) -0.004(2)
C19 0.029(3) 0.029(3) 0.036(3) 0.002(2) 0.010(3) -0.016(2)
C20 0.048(3) 0.016(3) 0.047(4) 0.003(2) 0.028(3) 0.000(2)
C21 0.017(2) 0.024(3) 0.020(3) 0.004(2) 0.005(2) 0.001(2)
C22 0.015(2) 0.031(3) 0.026(3) -0.006(2) 0.006(2) 0.002(2)
C23 0.021(2) 0.017(2) 0.033(3) 0.001(2) 0.003(2) -0.001(2)
C24 0.018(2) 0.031(3) 0.027(3) 0.008(2) 0.006(2) -0.004(2)
C25 0.026(3) 0.033(3) 0.027(3) -0.004(2) 0.013(2) 0.001(2)
C26 0.019(2) 0.023(3) 0.034(3) 0.001(2) 0.004(2) 0.001(2)
O1 0.0215(16) 0.0297(18) 0.0196(19) 0.0022(14) 0.0041(14) -0.0021(14)
O2 0.0195(16) 0.0225(17) 0.0263(19) -0.0004(14) 0.0066(14) -0.0007(13)
O3 0.0361(19) 0.0232(19) 0.035(2) -0.0026(16) 0.0157(17) -0.0004(18)
O4 0.0332(18) 0.0175(17) 0.033(2) 0.0002(14) 0.0109(16) -0.0001(14)
P1 0.0227(6) 0.0212(7) 0.0255(7) -0.0008(5) 0.0081(6) -0.0007(5)
Fe1 0.0214(4) 0.0157(4) 0.0240(4) -0.0002(3) 0.0104(3) 0.0003(3)
Fe2 0.0195(3) 0.0183(4) 0.0235(4) 0.0027(3) 0.0088(3) -0.0007(3)

loop_
_atom_type_symbol
_atom_type_description
_atom_type_scat_dispersion_real
_atom_type_scat_dispersion_imag
_atom_type_scat_source
C C 0.0033 0.0016 'International Tables Vol C Tables 4.2.6.8 and 6.1.1.4'
H H 0.0000 0.0000 'International Tables Vol C Tables 4.2.6.8 and 6.1.1.4'
O O 0.0106 0.0060 'International Tables Vol C Tables 4.2.6.8 and 6.1.1.4'
P P 0.1023 0.0942 'International Tables Vol C Tables 4.2.6.8 and 6.1.1.4'
Fe Fe 0.3463 0.8444 'International Tables Vol C Tables 4.2.6.8 and 6.1.1.4'

loop_
_geom_angle_atom_site_label_1
_geom_angle_atom_site_label_2
_geom_angle_atom_site_label_3
_geom_angle
O1 C1 C5 121.8(4)
O1 C1 C2 128.1(4)
C5 C1 C2 110.0(4)
O1 C1 Fe1 127.2(3)
C5 C1 Fe1 70.5(3)
C2 C1 Fe1 70.4(2)
C3 C2 C1 106.8(4)
C3 C2 Fe1 69.4(3)
C1 C2 Fe1 68.9(2)
C2 C3 C4 108.7(4)
C2 C3 Fe1 70.5(2)
C4 C3 Fe1 69.9(2)
C5 C4 C3 107.6(4)
C5 C4 Fe1 69.6(2)
C3 C4 Fe1 69.1(2)
C1 C5 C4 106.7(4)
C1 C5 Fe1 69.2(2)
C4 C5 Fe1 69.6(2)
C10 C6 C7 107.8(4)
C10 C6 Fe1 69.5(2)
C7 C6 Fe1 69.7(2)
C6 C7 C8 107.8(4)
C6 C7 Fe1 69.7(2)
C8 C7 Fe1 69.2(3)
C9 C8 C7 108.7(4)
C9 C8 Fe1 70.2(2)
C7 C8 Fe1 70.0(3)
C8 C9 C10 107.1(5)
C8 C9 Fe1 69.2(3)
C10 C9 Fe1 69.2(3)
C6 C10 C9 108.5(4)
C6 C10 Fe1 69.8(2)
C9 C10 Fe1 69.8(2)
O2 C11 C15 127.9(4)
O2 C11 C12 122.3(4)
C15 C11 C12 109.8(4)
O2 C11 Fe2 126.9(3)
C15 C11 Fe2 70.4(2)
C12 C11 Fe2 69.8(2)
C13 C12 C11 106.9(4)
C13 C12 Fe2 69.3(2)
C11 C12 Fe2 69.3(2)
C12 C13 C14 108.6(4)
C12 C13 Fe2 69.9(2)
C14 C13 Fe2 69.7(2)
C13 C14 C15 107.8(4)
C13 C14 Fe2 69.4(3)
C15 C14 Fe2 69.8(2)
C11 C15 C14 106.9(4)
C11 C15 Fe2 69.3(2)
C14 C15 Fe2 69.0(2)
C17 C16 C20 107.9(4)
C17 C16 Fe2 70.4(3)
C20 C16 Fe2 69.0(3)
C16 C17 C18 108.2(4)
C16 C17 Fe2 69.3(3)
C18 C17 Fe2 69.5(3)
C17 C18 C19 108.4(4)
C17 C18 Fe2 70.1(2)
C19 C18 Fe2 69.3(2)
C20 C19 C18 107.5(5)
C20 C19 Fe2 69.2(2)
C18 C19 Fe2 69.9(2)
C19 C20 C16 108.1(4)
C19 C20 Fe2 69.9(3)
C16 C20 Fe2 69.9(3)
C26 C21 C22 118.8(4)
C26 C21 P1 115.9(3)
C22 C21 P1 125.3(3)
O3 C22 C23 121.0(4)
O3 C22 C21 119.4(4)
C23 C22 C21 119.6(4)
C22 C23 C24 120.2(4)
C25 C24 C23 120.6(4)
C26 C25 C24 119.0(4)
C25 C26 C21 121.9(4)
C1 O1 P1 122.4(3)
C11 O2 P1 123.7(3)
O4 P1 O2 114.60(16)
O4 P1 O1 114.95(17)
O2 P1 O1 100.42(16)
O4 P1 C21 113.0(2)
O2 P1 C21 109.92(18)
O1 P1 C21 102.71(18)
C8 Fe1 C10 68.38(18)
C8 Fe1 C1 158.6(2)
C10 Fe1 C1 123.05(17)
C8 Fe1 C6 68.59(19)
C10 Fe1 C6 40.65(18)
C1 Fe1 C6 107.31(18)
C8 Fe1 C7 40.9(2)
C10 Fe1 C7 68.29(18)
C1 Fe1 C7 122.5(2)
C6 Fe1 C7 40.62(17)
C8 Fe1 C3 108.25(18)
C10 Fe1 C3 159.0(2)
C1 Fe1 C3 67.74(18)
C6 Fe1 C3 159.30(19)
C7 Fe1 C3 123.65(18)
C8 Fe1 C9 40.58(19)
C10 Fe1 C9 40.97(17)
C1 Fe1 C9 159.40(18)
C6 Fe1 C9 68.84(19)
C7 Fe1 C9 68.6(2)
C3 Fe1 C9 122.96(19)
C8 Fe1 C5 159.9(2)
C10 Fe1 C5 106.80(17)
C1 Fe1 C5 40.33(17)
C6 Fe1 C5 121.31(17)
C7 Fe1 C5 157.4(2)
C3 Fe1 C5 68.85(17)
C9 Fe1 C5 123.08(19)
C8 Fe1 C4 124.0(2)
C10 Fe1 C4 122.36(19)
C1 Fe1 C4 67.79(18)
C6 Fe1 C4 157.74(17)
C7 Fe1 C4 160.44(18)
C3 Fe1 C4 41.02(17)
C9 Fe1 C4 107.67(19)
C5 Fe1 C4 40.86(16)
C8 Fe1 C2 122.65(19)
C10 Fe1 C2 159.28(19)
C1 Fe1 C2 40.70(16)
C6 Fe1 C2 123.03(19)
C7 Fe1 C2 107.54(19)
C3 Fe1 C2 40.14(18)
C9 Fe1 C2 158.35(18)
C5 Fe1 C2 68.79(17)
C4 Fe1 C2 68.39(18)
C20 Fe2 C13 162.7(2)
C20 Fe2 C11 120.68(18)
C13 Fe2 C11 68.26(17)
C20 Fe2 C14 125.4(2)
C13 Fe2 C14 40.93(18)
C11 Fe2 C14 68.28(17)
C20 Fe2 C12 155.4(2)
C13 Fe2 C12 40.74(18)
C11 Fe2 C12 40.85(15)
C14 Fe2 C12 68.89(19)
C20 Fe2 C19 40.90(18)
C13 Fe2 C19 124.84(19)
C11 Fe2 C19 154.50(18)
C14 Fe2 C19 106.2(2)
C12 Fe2 C19 162.58(18)
C20 Fe2 C16 41.06(19)
C13 Fe2 C16 154.4(2)
C11 Fe2 C16 109.20(18)
C14 Fe2 C16 163.90(18)
C12 Fe2 C16 120.4(2)
C19 Fe2 C16 68.8(2)
C20 Fe2 C15 107.41(18)
C13 Fe2 C15 69.00(17)
C11 Fe2 C15 40.29(17)
C14 Fe2 C15 41.22(16)
C12 Fe2 C15 68.94(17)
C19 Fe2 C15 119.13(19)
C16 Fe2 C15 126.63(17)
C20 Fe2 C18 68.47(18)
C13 Fe2 C18 106.89(18)
C11 Fe2 C18 164.00(19)
C14 Fe2 C18 118.77(19)
C12 Fe2 C18 125.66(18)
C19 Fe2 C18 40.79(18)
C16 Fe2 C18 68.16(18)
C15 Fe2 C18 153.9(2)
C20 Fe2 C17 68.41(19)
C13 Fe2 C17 119.61(18)
C11 Fe2 C17 127.53(19)
C14 Fe2 C17 153.68(17)
C12 Fe2 C17 108.10(18)
C19 Fe2 C17 68.4(2)
C16 Fe2 C17 40.34(17)
C15 Fe2 C17 164.15(18)
C18 Fe2 C17 40.36(18)

loop_
_geom_bond_atom_site_label_1
_geom_bond_atom_site_label_2
_geom_bond_distance
C1 O1 1.394(5)
C1 C5 1.404(6)
C1 C2 1.418(6)
C1 Fe1 2.028(4)
C2 C3 1.401(6)
C2 Fe1 2.049(4)
C3 C4 1.429(6)
C3 Fe1 2.034(4)
C4 C5 1.427(6)
C4 Fe1 2.045(4)
C5 Fe1 2.044(4)
C6 C10 1.409(7)
C6 C7 1.410(6)
C6 Fe1 2.031(4)
C7 C8 1.414(7)
C7 Fe1 2.031(4)
C8 C9 1.406(7)
C8 Fe1 2.020(4)
C9 C10 1.421(6)
C9 Fe1 2.034(5)
C10 Fe1 2.027(4)
C11 O2 1.393(5)
C11 C15 1.402(6)
C11 C12 1.418(5)
C11 Fe2 2.029(4)
C12 C13 1.414(6)
C12 Fe2 2.035(4)
C13 C14 1.419(6)
C13 Fe2 2.027(4)
C14 C15 1.434(6)
C14 Fe2 2.032(4)
C15 Fe2 2.043(4)
C16 C17 1.410(6)
C16 C20 1.426(7)
C16 Fe2 2.038(5)
C17 C18 1.413(7)
C17 Fe2 2.052(4)
C18 C19 1.422(6)
C18 Fe2 2.044(4)
C19 C20 1.420(6)
C19 Fe2 2.036(4)
C20 Fe2 2.027(4)
C21 C26 1.390(6)
C21 C22 1.400(6)
C21 P1 1.785(4)
C22 O3 1.367(5)
C22 C23 1.380(6)
C23 C24 1.391(6)
C24 C25 1.381(6)
C25 C26 1.367(6)
O1 P1 1.585(3)
O2 P1 1.569(3)
O4 P1 1.465(3)

loop_
_geom_torsion_atom_site_label_1
_geom_torsion_atom_site_label_2
_geom_torsion_atom_site_label_3
_geom_torsion_atom_site_label_4
_geom_torsion
O1 C1 C2 C3 178.3(4)
C5 C1 C2 C3 0.3(5)
Fe1 C1 C2 C3 -59.2(3)
O1 C1 C2 Fe1 -122.4(4)
C5 C1 C2 Fe1 59.5(3)
C1 C2 C3 C4 -0.8(5)
Fe1 C2 C3 C4 -59.7(3)
C1 C2 C3 Fe1 58.9(3)
C2 C3 C4 C5 1.0(5)
Fe1 C3 C4 C5 -59.1(3)
C2 C3 C4 Fe1 60.0(3)
O1 C1 C5 C4 -177.9(4)
C2 C1 C5 C4 0.3(5)
Fe1 C1 C5 C4 59.8(3)
O1 C1 C5 Fe1 122.3(4)
C2 C1 C5 Fe1 -59.5(3)
C3 C4 C5 C1 -0.8(4)
Fe1 C4 C5 C1 -59.5(3)
C3 C4 C5 Fe1 58.8(3)
C10 C6 C7 C8 -0.5(5)
Fe1 C6 C7 C8 58.8(3)
C10 C6 C7 Fe1 -59.3(3)
C6 C7 C8 C9 0.7(5)
Fe1 C7 C8 C9 59.8(3)
C6 C7 C8 Fe1 -59.1(3)
C7 C8 C9 C10 -0.5(5)
Fe1 C8 C9 C10 59.1(3)
C7 C8 C9 Fe1 -59.6(3)
C7 C6 C10 C9 0.2(5)
Fe1 C6 C10 C9 -59.2(3)
C7 C6 C10 Fe1 59.4(3)
C8 C9 C10 C6 0.2(5)
Fe1 C9 C10 C6 59.3(3)
C8 C9 C10 Fe1 -59.0(3)
O2 C11 C12 C13 179.0(3)
C15 C11 C12 C13 -0.2(5)
Fe2 C11 C12 C13 -59.4(3)
O2 C11 C12 Fe2 -121.6(4)
C15 C11 C12 Fe2 59.2(3)
C11 C12 C13 C14 0.2(5)
Fe2 C12 C13 C14 -59.2(3)
C11 C12 C13 Fe2 59.4(3)
C12 C13 C14 C15 -0.1(5)
Fe2 C13 C14 C15 -59.4(3)
C12 C13 C14 Fe2 59.3(3)
O2 C11 C15 C14 -179.0(4)
C12 C11 C15 C14 0.2(5)
Fe2 C11 C15 C14 59.0(3)
O2 C11 C15 Fe2 122.0(4)
C12 C11 C15 Fe2 -58.8(3)
C13 C14 C15 C11 0.0(5)
Fe2 C14 C15 C11 -59.2(3)
C13 C14 C15 Fe2 59.2(3)
C20 C16 C17 C18 -0.2(5)
Fe2 C16 C17 C18 58.8(3)
C20 C16 C17 Fe2 -59.0(3)
C16 C17 C18 C19 0.2(5)
Fe2 C17 C18 C19 58.9(3)
C16 C17 C18 Fe2 -58.7(3)
C17 C18 C19 C20 -0.1(5)
Fe2 C18 C19 C20 59.3(3)
C17 C18 C19 Fe2 -59.4(3)
C18 C19 C20 C16 0.0(5)
Fe2 C19 C20 C16 59.7(3)
C18 C19 C20 Fe2 -59.7(3)
C17 C16 C20 C19 0.2(5)
Fe2 C16 C20 C19 -59.7(3)
C17 C16 C20 Fe2 59.9(3)
C26 C21 C22 O3 -178.9(4)
P1 C21 C22 O3 -0.3(6)
C26 C21 C22 C23 1.3(6)
P1 C21 C22 C23 179.9(3)
O3 C22 C23 C24 178.1(4)
C21 C22 C23 C24 -2.1(7)
C22 C23 C24 C25 1.1(7)
C23 C24 C25 C26 0.7(7)
C24 C25 C26 C21 -1.5(7)
C22 C21 C26 C25 0.6(7)
P1 C21 C26 C25 -178.2(4)
C5 C1 O1 P1 177.3(3)
C2 C1 O1 P1 -0.5(6)
Fe1 C1 O1 P1 -94.0(4)
C15 C11 O2 P1 16.8(6)
C12 C11 O2 P1 -162.3(3)
Fe2 C11 O2 P1 109.8(3)
C11 O2 P1 O4 -59.9(3)
C11 O2 P1 O1 176.3(3)
C11 O2 P1 C21 68.6(3)
C1 O1 P1 O4 -55.9(3)
C1 O1 P1 O2 67.6(3)
C1 O1 P1 C21 -179.0(3)
C26 C21 P1 O4 -21.7(4)
C22 C21 P1 O4 159.6(4)
C26 C21 P1 O2 -151.1(3)
C22 C21 P1 O2 30.2(4)
C26 C21 P1 O1 102.7(3)
C22 C21 P1 O1 -76.0(4)
